data_7048366
loop_
_publ_author_name
'Steinhoff, Patrick'
'Paul, Melanie'
'Schroers, Julian P.'
'Tauchert, Michael E.'

_publ_section_title
;
 Highly efficient palladium-catalysed carbon dioxide hydrosilylation
 employing PMP ligands.
;
_journal_issue 3
_journal_name_full 'Dalton transactions (Cambridge, England : 2003)'
_journal_page_first 1017
_journal_page_last 1022
_journal_paper_doi 10.1039/c8dt03777a
_journal_volume 48
_journal_year 2019
_chemical_formula_moiety 'C43 H64 N4 O P2 Zn, 2(C2 F6 N O4 S2)'
_chemical_formula_sum 'C47 H64 F12 N6 O9 P2 S4 Zn'
_chemical_formula_weight 1340.59
_space_group_crystal_system triclinic
_space_group_IT_number 2
_space_group_name_Hall '-P 1'
_space_group_name_H-M_alt 'P -1'
_symmetry_space_group_name_Hall '-P 1'
_symmetry_space_group_name_H-M 'P -1'
_atom_sites_solution_hydrogens geom
_atom_sites_solution_primary direct
_atom_sites_solution_secondary difmap
_audit_creation_date 2018-08-06
_audit_creation_method
;
Olex2 1.2
(compiled 2018.05.29 svn.r3510 for OlexSys, GUI svn.r5506)
;
_audit_update_record
;
2018-08-06 deposited with the CCDC.
2018-12-14 downloaded from the CCDC.
;
_cell_angle_alpha 87.1040(10)
_cell_angle_beta 89.9450(10)
_cell_angle_gamma 77.8480(10)
_cell_formula_units_Z 4
_cell_length_a 13.7809(10)
_cell_length_b 16.7029(12)
_cell_length_c 26.0578(18)
_cell_measurement_reflns_used 4472
_cell_measurement_temperature 100
_cell_measurement_theta_max 21.43
_cell_measurement_theta_min 2.26
_cell_volume 5855.8(7)
_computing_cell_refinement 'SAINT v8.34A (Bruker, 2013)'
_computing_data_reduction 'SAINT v8.34A (Bruker, 2013)'
_computing_molecular_graphics 'Olex2 (Dolomanov et al., 2009)'
_computing_publication_material 'Olex2 (Dolomanov et al., 2009)'
_computing_structure_refinement 'XL (Sheldrick, 2008)'
_computing_structure_solution 'XS (Sheldrick, 2008)'
_diffrn_ambient_temperature 100.15
_diffrn_measured_fraction_theta_full 0.996
_diffrn_measured_fraction_theta_max 0.996
_diffrn_measurement_device_type 'Bruker APEX CCD'
_diffrn_measurement_method '\f scans'
_diffrn_radiation_monochromator 'multilayer optics'
_diffrn_radiation_type MoK\a
_diffrn_radiation_wavelength 0.71073
_diffrn_reflns_av_R_equivalents 0.0794
_diffrn_reflns_av_unetI/netI 0.0915
_diffrn_reflns_limit_h_max 16
_diffrn_reflns_limit_h_min -16
_diffrn_reflns_limit_k_max 20
_diffrn_reflns_limit_k_min -20
_diffrn_reflns_limit_l_max 31
_diffrn_reflns_limit_l_min -31
_diffrn_reflns_number 66902
_diffrn_reflns_theta_full 25.51
_diffrn_reflns_theta_max 25.51
_diffrn_reflns_theta_min 1.25
_diffrn_source 'fine-focus sealed tube'
_diffrn_standards_number 0
_exptl_absorpt_coefficient_mu 0.712
_exptl_absorpt_correction_T_max 0.7452
_exptl_absorpt_correction_T_min 0.6079
_exptl_absorpt_correction_type multi-scan
_exptl_absorpt_process_details
;
SADABS-2008/1 (Bruker,2008) was used for absorption correction.
wR2(int) was 0.1499 before and 0.0533 after correction.
The Ratio of minimum to maximum transmission is 0.8158.
The \l/2 correction factor is 0.0015.
;
_exptl_crystal_colour colourless
_exptl_crystal_colour_primary colourless
_exptl_crystal_density_diffrn 1.521
_exptl_crystal_density_method 'not measured'
_exptl_crystal_description block
_exptl_crystal_F_000 2768
_exptl_crystal_size_max 0.21
_exptl_crystal_size_mid 0.18
_exptl_crystal_size_min 0.16
_refine_diff_density_max 0.469
_refine_diff_density_min -0.400
_refine_diff_density_rms 0.080
_refine_ls_extinction_method none
_refine_ls_goodness_of_fit_ref 1.045
_refine_ls_hydrogen_treatment mixed
_refine_ls_matrix_type full
_refine_ls_number_parameters 1467
_refine_ls_number_reflns 21767
_refine_ls_number_restraints 6
_refine_ls_restrained_S_all 1.046
_refine_ls_R_factor_all 0.0725
_refine_ls_R_factor_gt 0.0466
_refine_ls_shift/su_max 0.001
_refine_ls_shift/su_mean 0.000
_refine_ls_structure_factor_coef Fsqd
_refine_ls_weighting_details 'calc w=1/[\s^2^(Fo^2^)+(0.0000P)^2^+2.8271P] where P=(Fo^2^+2Fc^2^)/3'
_refine_ls_weighting_scheme calc
_refine_ls_wR_factor_gt 0.0998
_refine_ls_wR_factor_ref 0.1097
_reflns_number_gt 15888
_reflns_number_total 21767
_reflns_threshold_expression >2sigma(I)
_cod_data_source_file c8dt03777a3.cif
_cod_data_source_block m18_a38
_cod_depositor_comments 'Adding full bibliography for 7048364--7048366.cif.'
_cod_database_code 7048366
_olex2_refinement_description
;
1. Fixed Uiso
 At 1.2 times of:
  All C(H) groups, All C(H,H) groups
 At 1.5 times of:
  All C(H,H,H) groups, All O(H) groups
2. Restrained distances
 O2-H2
 0.87 with sigma of 0.01
 O1-H1
 0.87 with sigma of 0.01
 C44-H2
 1.931539 with sigma of 0.02
 Zn2-H2
 2.663034 with sigma of 0.02
 C1-H1
 1.948286 with sigma of 0.02
 Zn1-H1
 2.722138 with sigma of 0.02
3.a Ternary CH refined with riding coordinates:
 C8(H8), C19(H19), C45(H45), C63(H63), C2(H2A), C51(H51), C25(H25), C69(H69)
3.b Secondary CH2 refined with riding coordinates:
 C70(H70A,H70B), C81(H81A,H81B), C3(H3A,H3B), C10(H10A,H10B), C62(H62A,H62B),
 C9(H9A,H9B), C37(H37A,H37B), C80(H80A,H80B), C46(H46A,H46B), C68(H68A,H68B),
 C54(H54A,H54B), C74(H74A,H74B), C64(H64A,H64B), C55(H55A,H55B), C11(H11A,H11B),
  C38(H38A,H38B), C65(H65A,H65B), C12(H12A,H12B), C7(H7A,H7B), C30(H30A,H30B),
 C28(H28A,H28B), C53(H53A,H53B), C6(H6A,H6B), C56(H56A,H56B), C5(H5A,H5B),
 C24(H24A,H24B), C52(H52A,H52B), C50(H50A,H50B), C73(H73A,H73B), C49(H49A,H49B),
  C20(H20A,H20B), C72(H72A,H72B), C66(H66A,H66B), C22(H22A,H22B), C48(H48A,
 H48B), C29(H29A,H29B), C67(H67A,H67B), C26(H26A,H26B), C4(H4A,H4B), C27(H27A,
 H27B), C71(H71A,H71B), C47(H47A,H47B), C13(H13A,H13B), C23(H23A,H23B),
 C21(H21A,H21B), C36(H36A,H36B)
3.c Aromatic/amide H refined with riding coordinates:
 C15(H15), C32(H32), C85(H85), C43(H43), C86(H86), C34(H34), C17(H17),
 C58(H58), C60(H60), C16(H16), C33(H33), C84(H84), C59(H59), C83(H83), C77(H77),
  C42(H42), C76(H76), C78(H78), C40(H40), C41(H41)
3.d Idealised Me refined as rotating group:
 C44(H44A,H44B,H44C), C1(H1A,H1B,H1C)
;
_olex2_submission_special_instructions 'No special instructions were received'

loop_
_space_group_symop_id
_space_group_symop_operation_xyz
1 'x, y, z'
2 '-x, -y, -z'

loop_
_atom_site_label
_atom_site_type_symbol
_atom_site_fract_x
_atom_site_fract_y
_atom_site_fract_z
_atom_site_U_iso_or_equiv
_atom_site_adp_type
_atom_site_occupancy
_atom_site_calc_flag
_atom_site_refinement_flags_posn
Zn2 Zn 0.33344(2) 0.71677(2) 0.421367(14) 0.01349(9) Uani 1 d D
Zn1 Zn 0.78428(3) 0.21180(2) 0.072815(14) 0.01473(9) Uani 1 d D
P1 P 0.92281(6) 0.31866(5) 0.13927(3) 0.01505(18) Uani 1 d .
S1 S 1.16052(6) 0.26090(5) 0.48004(3) 0.01870(18) Uani 1 d .
S2 S 1.12549(6) 0.10339(5) 0.47180(3) 0.01854(18) Uani 1 d .
P3 P 0.50606(6) 0.82135(5) 0.36689(3) 0.01622(18) Uani 1 d .
S4 S 0.52671(6) 0.36216(5) 0.37009(3) 0.0235(2) Uani 1 d .
S3 S 0.60315(6) 0.48984(5) 0.32331(3) 0.02046(19) Uani 1 d .
P4 P 0.29385(6) 0.67410(5) 0.30507(3) 0.01539(18) Uani 1 d .
P2 P 0.72988(6) 0.15586(5) 0.18491(3) 0.01655(19) Uani 1 d .
F10 F 0.33707(14) 0.42122(12) 0.35132(8) 0.0320(5) Uani 1 d .
F5 F 1.10407(16) -0.00559(12) 0.54356(7) 0.0332(5) Uani 1 d .
F6 F 1.25245(16) 0.01483(13) 0.53831(9) 0.0447(6) Uani 1 d .
O7 O 0.57211(16) 0.57751(13) 0.32260(8) 0.0226(5) Uani 1 d .
F12 F 0.42327(15) 0.39302(15) 0.28377(8) 0.0405(6) Uani 1 d .
N6 N 0.22206(17) 0.78209(15) 0.37515(10) 0.0132(6) Uani 1 d .
O6 O 1.02117(16) 0.13615(13) 0.47405(9) 0.0248(6) Uani 1 d .
F8 F 0.73402(14) 0.51215(13) 0.39118(8) 0.0354(5) Uani 1 d .
O4 O 1.07403(17) 0.28317(13) 0.51077(9) 0.0245(5) Uani 1 d .
N4 N 0.86510(18) 0.29833(15) 0.04390(10) 0.0145(6) Uani 1 d .
O3 O 1.24605(17) 0.29246(14) 0.49164(9) 0.0281(6) Uani 1 d .
O5 O 1.16028(17) 0.04111(13) 0.43666(9) 0.0262(6) Uani 1 d .
O10 O 0.59908(17) 0.30267(14) 0.34562(10) 0.0344(6) Uani 1 d .
N7 N 0.28350(18) 0.61673(15) 0.45657(10) 0.0159(6) Uani 1 d .
O9 O 0.49811(18) 0.34447(15) 0.42144(9) 0.0318(6) Uani 1 d .
F4 F 1.13768(18) 0.10420(13) 0.57211(8) 0.0414(6) Uani 1 d .
O8 O 0.61194(18) 0.44993(15) 0.27592(9) 0.0292(6) Uani 1 d .
N5 N 0.41021(18) 0.80115(15) 0.45571(10) 0.0152(6) Uani 1 d .
N2 N 0.67511(18) 0.27770(16) 0.11492(10) 0.0155(6) Uani 1 d .
N8 N 0.22903(18) 0.77618(15) 0.47893(10) 0.0146(6) Uani 1 d .
C14 C 0.9420(2) 0.31868(18) 0.06914(12) 0.0151(7) Uani 1 d .
F1 F 1.08606(17) 0.38711(13) 0.41971(9) 0.0449(6) Uani 1 d .
F3 F 1.19544(18) 0.29710(15) 0.38355(8) 0.0480(6) Uani 1 d .
F11 F 0.38932(16) 0.29581(13) 0.33254(9) 0.0449(6) Uani 1 d .
N1 N 0.7384(2) 0.12059(17) 0.03270(10) 0.0211(6) Uani 1 d .
N3 N 0.69025(18) 0.28487(16) 0.01090(10) 0.0164(6) Uani 1 d .
C31 C 0.6619(2) 0.25994(19) 0.16573(12) 0.0154(7) Uani 1 d .
F7 F 0.78796(17) 0.50063(18) 0.31487(9) 0.0594(8) Uani 1 d .
C75 C 0.2106(2) 0.76986(19) 0.32447(12) 0.0157(7) Uani 1 d .
C70 C 0.3941(2) 0.6273(2) 0.21565(12) 0.0208(8) Uani 1 d .
H70A H 0.4455 0.5955 0.2395 0.025 Uiso 1 calc R
H70B H 0.3468 0.5922 0.2080 0.025 Uiso 1 calc R
N9 N 1.19541(19) 0.16666(16) 0.46979(11) 0.0219(6) Uani 1 d .
F2 F 1.04932(18) 0.27512(15) 0.39709(9) 0.0504(7) Uani 1 d .
C81 C 0.1571(2) 0.72430(18) 0.49142(13) 0.0169(7) Uani 1 d .
H81A H 0.0979 0.7418 0.4688 0.020 Uiso 1 calc R
H81B H 0.1353 0.7317 0.5274 0.020 Uiso 1 calc R
C15 C 1.0160(2) 0.34575(19) 0.04186(13) 0.0196(7) Uani 1 d .
H15 H 1.0717 0.3570 0.0594 0.024 Uiso 1 calc R
C79 C 0.1625(2) 0.84527(18) 0.39742(12) 0.0147(7) Uani 1 d .
C82 C 0.2014(2) 0.63476(19) 0.48466(12) 0.0166(7) Uani 1 d .
C18 C 0.8545(2) 0.31326(18) -0.00689(12) 0.0149(7) Uani 1 d .
N10 N 0.54381(19) 0.45289(16) 0.36697(10) 0.0204(6) Uani 1 d .
C3 C 1.0504(2) 0.3296(2) 0.22105(12) 0.0221(8) Uani 1 d .
H3A H 1.0160 0.2914 0.2404 0.027 Uiso 1 calc R
H3B H 1.0134 0.3862 0.2261 0.027 Uiso 1 calc R
C10 C 0.9230(2) 0.49271(19) 0.12848(12) 0.0175(7) Uani 1 d .
H10A H 0.9590 0.4812 0.0959 0.021 Uiso 1 calc R
H10B H 0.9728 0.4881 0.1564 0.021 Uiso 1 calc R
C62 C 0.2920(2) 0.7854(2) 0.52293(12) 0.0181(7) Uani 1 d .
H62A H 0.3103 0.7325 0.5430 0.022 Uiso 1 calc R
H62B H 0.2542 0.8265 0.5456 0.022 Uiso 1 calc R
C35 C 0.6237(2) 0.34723(18) 0.09123(12) 0.0154(7) Uani 1 d .
C9 C 0.7975(2) 0.44894(19) 0.18769(12) 0.0194(7) Uani 1 d .
H9A H 0.8426 0.4439 0.2178 0.023 Uiso 1 calc R
H9B H 0.7545 0.4087 0.1933 0.023 Uiso 1 calc R
C32 C 0.5996(2) 0.31648(19) 0.19456(13) 0.0185(7) Uani 1 d .
H32 H 0.5917 0.3052 0.2302 0.022 Uiso 1 calc R
C8 C 0.8588(2) 0.42952(18) 0.13915(12) 0.0156(7) Uani 1 d .
H8 H 0.8096 0.4380 0.1102 0.019 Uiso 1 calc R
C37 C 0.7604(2) 0.2967(2) -0.03007(12) 0.0179(7) Uani 1 d .
H37A H 0.7295 0.3434 -0.0536 0.021 Uiso 1 calc R
H37B H 0.7766 0.2470 -0.0502 0.021 Uiso 1 calc R
C85 C 0.2794(2) 0.4744(2) 0.46711(12) 0.0180(7) Uani 1 d .
H85 H 0.3080 0.4191 0.4605 0.022 Uiso 1 calc R
C80 C 0.1810(2) 0.85546(19) 0.45342(12) 0.0170(7) Uani 1 d .
H80A H 0.2241 0.8955 0.4567 0.020 Uiso 1 calc R
H80B H 0.1172 0.8771 0.4704 0.020 Uiso 1 calc R
C46 C 0.7013(2) 0.73073(19) 0.37335(13) 0.0213(8) Uani 1 d .
H46A H 0.6762 0.6894 0.3542 0.026 Uiso 1 calc R
H46B H 0.6922 0.7192 0.4105 0.026 Uiso 1 calc R
C57 C 0.4915(2) 0.82710(18) 0.43704(12) 0.0170(7) Uani 1 d .
C39 C 0.6623(2) 0.1462(2) -0.00087(12) 0.0212(8) Uani 1 d .
C68 C 0.1341(2) 0.6381(2) 0.24278(13) 0.0205(7) Uani 1 d .
H68A H 0.0876 0.6902 0.2497 0.025 Uiso 1 calc R
H68B H 0.1735 0.6479 0.2122 0.025 Uiso 1 calc R
C61 C 0.3849(2) 0.81231(18) 0.50514(12) 0.0162(7) Uani 1 d .
C19 C 0.7536(2) 0.16101(19) 0.25482(12) 0.0183(7) Uani 1 d .
H19 H 0.6906 0.1880 0.2715 0.022 Uiso 1 calc R
C54 C 0.3370(2) 1.1007(2) 0.34779(13) 0.0231(8) Uani 1 d .
H54A H 0.3230 1.1052 0.3849 0.028 Uiso 1 calc R
H54B H 0.3071 1.1540 0.3300 0.028 Uiso 1 calc R
C43 C 0.7761(3) 0.0393(2) 0.03883(13) 0.0246(8) Uani 1 d .
H43 H 0.8301 0.0211 0.0621 0.030 Uiso 1 calc R
C88 C 1.1566(3) 0.0517(2) 0.53490(14) 0.0253(8) Uani 1 d .
C74 C 0.4079(2) 0.7641(2) 0.24897(12) 0.0194(7) Uani 1 d .
H74A H 0.3692 0.8152 0.2627 0.023 Uiso 1 calc R
H74B H 0.4599 0.7393 0.2746 0.023 Uiso 1 calc R
C86 C 0.3217(2) 0.53708(19) 0.44778(12) 0.0190(7) Uani 1 d .
H86 H 0.3798 0.5240 0.4276 0.023 Uiso 1 calc R
C64 C 0.1428(2) 0.5937(2) 0.33643(13) 0.0231(8) Uani 1 d .
H64A H 0.1882 0.5742 0.3660 0.028 Uiso 1 calc R
H64B H 0.0977 0.6453 0.3455 0.028 Uiso 1 calc R
C45 C 0.6409(2) 0.8167(2) 0.35749(12) 0.0188(7) Uani 1 d .
H45 H 0.6622 0.8577 0.3792 0.023 Uiso 1 calc R
C55 C 0.2905(2) 1.0336(2) 0.32708(13) 0.0216(8) Uani 1 d .
H55A H 0.2993 1.0325 0.2894 0.026 Uiso 1 calc R
H55B H 0.2184 1.0457 0.3341 0.026 Uiso 1 calc R
C34 C 0.5595(2) 0.4047(2) 0.11880(13) 0.0193(7) Uani 1 d .
H34 H 0.5233 0.4537 0.1020 0.023 Uiso 1 calc R
F9 F 0.76697(17) 0.39458(14) 0.36035(13) 0.0714(9) Uani 1 d .
C11 C 0.8598(2) 0.57993(19) 0.12474(13) 0.0207(8) Uani 1 d .
H11A H 0.9038 0.6195 0.1203 0.025 Uiso 1 calc R
H11B H 0.8158 0.5864 0.0941 0.025 Uiso 1 calc R
C38 C 0.6192(2) 0.2366(2) -0.00493(13) 0.0217(8) Uani 1 d .
H38A H 0.5981 0.2531 -0.0409 0.026 Uiso 1 calc R
H38B H 0.5597 0.2487 0.0169 0.026 Uiso 1 calc R
C17 C 0.9252(2) 0.34218(19) -0.03614(12) 0.0188(7) Uani 1 d .
H17 H 0.9169 0.3520 -0.0723 0.023 Uiso 1 calc R
C65 C 0.0819(3) 0.5296(2) 0.32638(13) 0.0246(8) Uani 1 d .
H65A H 0.1274 0.4761 0.3219 0.030 Uiso 1 calc R
H65B H 0.0399 0.5235 0.3566 0.030 Uiso 1 calc R
C63 C 0.2037(2) 0.61045(19) 0.28930(12) 0.0184(7) Uani 1 d .
H63 H 0.2447 0.5559 0.2810 0.022 Uiso 1 calc R
C12 C 0.7971(2) 0.5990(2) 0.17227(13) 0.0207(8) Uani 1 d .
H12A H 0.7538 0.6542 0.1673 0.025 Uiso 1 calc R
H12B H 0.8411 0.5995 0.2022 0.025 Uiso 1 calc R
C87 C 1.1214(3) 0.3069(2) 0.41637(15) 0.0312(9) Uani 1 d .
C58 C 0.5533(2) 0.8565(2) 0.47020(12) 0.0195(7) Uani 1 d .
H58 H 0.6116 0.8722 0.4575 0.023 Uiso 1 calc R
C7 C 1.1110(2) 0.22671(19) 0.15515(14) 0.0222(8) Uani 1 d .
H7A H 1.0783 0.1852 0.1721 0.027 Uiso 1 calc R
H7B H 1.1135 0.2180 0.1178 0.027 Uiso 1 calc R
C2 C 1.0501(2) 0.31305(19) 0.16429(12) 0.0174(7) Uani 1 d .
H2A H 1.0803 0.3545 0.1446 0.021 Uiso 1 calc R
C30 C 0.5454(2) 0.1323(2) 0.14371(14) 0.0230(8) Uani 1 d .
H30A H 0.5126 0.1887 0.1519 0.028 Uiso 1 calc R
H30B H 0.5753 0.1347 0.1093 0.028 Uiso 1 calc R
C28 C 0.5152(3) -0.0097(2) 0.13311(14) 0.0270(8) Uani 1 d .
H28A H 0.5449 -0.0126 0.0985 0.032 Uiso 1 calc R
H28B H 0.4637 -0.0431 0.1343 0.032 Uiso 1 calc R
C53 C 0.4493(2) 1.0815(2) 0.33955(14) 0.0251(8) Uani 1 d .
H53A H 0.4629 1.0820 0.3022 0.030 Uiso 1 calc R
H53B H 0.4785 1.1245 0.3545 0.030 Uiso 1 calc R
C60 C 0.4437(2) 0.8428(2) 0.53932(12) 0.0193(7) Uani 1 d .
H60 H 0.4248 0.8496 0.5742 0.023 Uiso 1 calc R
C6 C 1.2170(2) 0.2157(2) 0.17646(14) 0.0279(9) Uani 1 d .
H6A H 1.2533 0.1587 0.1719 0.033 Uiso 1 calc R
H6B H 1.2521 0.2530 0.1567 0.033 Uiso 1 calc R
C51 C 0.4512(2) 0.92954(18) 0.34440(12) 0.0163(7) Uani 1 d .
H51 H 0.4609 0.9317 0.3064 0.020 Uiso 1 calc R
C56 C 0.3383(2) 0.9496(2) 0.35203(13) 0.0190(7) Uani 1 d .
H56A H 0.3089 0.9069 0.3368 0.023 Uiso 1 calc R
H56B H 0.3238 0.9491 0.3893 0.023 Uiso 1 calc R
C90 C 0.4124(3) 0.3689(2) 0.33205(14) 0.0263(8) Uani 1 d .
C16 C 1.0084(2) 0.3563(2) -0.01111(13) 0.0222(8) Uani 1 d .
H16 H 1.0599 0.3732 -0.0303 0.027 Uiso 1 calc R
C5 C 1.2176(3) 0.2335(2) 0.23290(14) 0.0288(9) Uani 1 d .
H5A H 1.2868 0.2297 0.2446 0.035 Uiso 1 calc R
H5B H 1.1900 0.1919 0.2532 0.035 Uiso 1 calc R
C24 C 0.7881(3) 0.0738(2) 0.27913(13) 0.0269(8) Uani 1 d .
H24A H 0.7336 0.0438 0.2768 0.032 Uiso 1 calc R
H24B H 0.8451 0.0442 0.2596 0.032 Uiso 1 calc R
C52 C 0.4981(2) 0.9978(2) 0.36442(13) 0.0222(8) Uani 1 d .
H52A H 0.4904 0.9991 0.4022 0.027 Uiso 1 calc R
H52B H 0.5699 0.9860 0.3568 0.027 Uiso 1 calc R
C33 C 0.5489(2) 0.3895(2) 0.17103(13) 0.0205(7) Uani 1 d .
H33 H 0.5071 0.4290 0.1906 0.025 Uiso 1 calc R
C50 C 0.6597(2) 0.8379(2) 0.30091(13) 0.0255(8) Uani 1 d .
H50A H 0.6342 0.8000 0.2790 0.031 Uiso 1 calc R
H50B H 0.6230 0.8943 0.2916 0.031 Uiso 1 calc R
C84 C 0.1945(2) 0.4933(2) 0.49624(13) 0.0224(8) Uani 1 d .
H84 H 0.1636 0.4512 0.5098 0.027 Uiso 1 calc R
C59 C 0.5297(2) 0.8630(2) 0.52165(13) 0.0243(8) Uani 1 d .
H59 H 0.5729 0.8813 0.5446 0.029 Uiso 1 calc R
C83 C 0.1552(2) 0.5744(2) 0.50524(12) 0.0203(7) Uani 1 d .
H83 H 0.0971 0.5888 0.5253 0.024 Uiso 1 calc R
C77 C 0.0810(2) 0.8899(2) 0.31686(13) 0.0201(7) Uani 1 d .
H77 H 0.0329 0.9275 0.2966 0.024 Uiso 1 calc R
C73 C 0.4572(2) 0.7851(2) 0.19908(13) 0.0245(8) Uani 1 d .
H73A H 0.4061 0.8160 0.1747 0.029 Uiso 1 calc R
H73B H 0.5044 0.8205 0.2062 0.029 Uiso 1 calc R
C25 C 0.6278(2) 0.09788(19) 0.18386(13) 0.0184(7) Uani 1 d .
H25 H 0.5967 0.0999 0.2186 0.022 Uiso 1 calc R
C49 C 0.7694(3) 0.8317(2) 0.29068(15) 0.0328(9) Uani 1 d .
H49A H 0.7935 0.8733 0.3101 0.039 Uiso 1 calc R
H49B H 0.7790 0.8436 0.2536 0.039 Uiso 1 calc R
C69 C 0.3385(2) 0.70439(19) 0.24165(12) 0.0169(7) Uani 1 d .
H69 H 0.2805 0.7322 0.2197 0.020 Uiso 1 calc R
C42 C 0.7404(3) -0.0187(2) 0.01306(14) 0.0309(9) Uani 1 d .
H42 H 0.7689 -0.0754 0.0186 0.037 Uiso 1 calc R
C20 C 0.8320(2) 0.2120(2) 0.26254(13) 0.0237(8) Uani 1 d .
H20A H 0.8055 0.2692 0.2496 0.028 Uiso 1 calc R
H20B H 0.8914 0.1897 0.2422 0.028 Uiso 1 calc R
C76 C 0.1414(2) 0.82414(19) 0.29438(13) 0.0181(7) Uani 1 d .
H76 H 0.1353 0.8165 0.2587 0.022 Uiso 1 calc R
C72 C 0.5118(3) 0.7082(2) 0.17517(14) 0.0300(9) Uani 1 d .
H72A H 0.5671 0.6803 0.1981 0.036 Uiso 1 calc R
H72B H 0.5404 0.7230 0.1421 0.036 Uiso 1 calc R
C66 C 0.0162(2) 0.5530(2) 0.27887(14) 0.0260(8) Uani 1 d .
H66A H -0.0363 0.6016 0.2855 0.031 Uiso 1 calc R
H66B H -0.0164 0.5073 0.2716 0.031 Uiso 1 calc R
C22 C 0.8981(3) 0.1244(2) 0.34168(14) 0.0335(9) Uani 1 d .
H22A H 0.9141 0.1255 0.3786 0.040 Uiso 1 calc R
H22B H 0.9593 0.0981 0.3240 0.040 Uiso 1 calc R
C48 C 0.8298(3) 0.7467(2) 0.30650(15) 0.0320(9) Uani 1 d .
H48A H 0.8110 0.7059 0.2843 0.038 Uiso 1 calc R
H48B H 0.9012 0.7457 0.3014 0.038 Uiso 1 calc R
C29 C 0.4679(2) 0.0787(2) 0.14285(14) 0.0253(8) Uani 1 d .
H29A H 0.4331 0.0809 0.1762 0.030 Uiso 1 calc R
H29B H 0.4180 0.1007 0.1156 0.030 Uiso 1 calc R
C67 C 0.0753(2) 0.5720(2) 0.23218(13) 0.0250(8) Uani 1 d .
H67A H 0.0293 0.5911 0.2028 0.030 Uiso 1 calc R
H67B H 0.1218 0.5214 0.2227 0.030 Uiso 1 calc R
C26 C 0.6731(2) 0.0087(2) 0.17442(14) 0.0240(8) Uani 1 d .
H26A H 0.7223 -0.0137 0.2019 0.029 Uiso 1 calc R
H26B H 0.7084 0.0058 0.1412 0.029 Uiso 1 calc R
C4 C 1.1562(2) 0.3192(2) 0.24239(14) 0.0271(8) Uani 1 d .
H4A H 1.1885 0.3612 0.2256 0.033 Uiso 1 calc R
H4B H 1.1537 0.3275 0.2797 0.033 Uiso 1 calc R
C78 C 0.0906(2) 0.9008(2) 0.36887(13) 0.0198(7) Uani 1 d .
H78 H 0.0490 0.9453 0.3847 0.024 Uiso 1 calc R
C27 C 0.5950(3) -0.0439(2) 0.17330(15) 0.0289(9) Uani 1 d .
H27A H 0.6272 -0.1006 0.1655 0.035 Uiso 1 calc R
H27B H 0.5641 -0.0456 0.2075 0.035 Uiso 1 calc R
C71 C 0.4432(3) 0.6495(2) 0.16593(13) 0.0271(8) Uani 1 d .
H71A H 0.4819 0.5990 0.1515 0.032 Uiso 1 calc R
H71B H 0.3913 0.6755 0.1405 0.032 Uiso 1 calc R
C89 C 0.7306(3) 0.4724(2) 0.34909(16) 0.0319(9) Uani 1 d .
C47 C 0.8124(2) 0.7232(2) 0.36246(14) 0.0263(8) Uani 1 d .
H47A H 0.8396 0.7594 0.3849 0.032 Uiso 1 calc R
H47B H 0.8481 0.6660 0.3706 0.032 Uiso 1 calc R
C13 C 0.7330(2) 0.53574(19) 0.18316(13) 0.0215(8) Uani 1 d .
H13A H 0.6838 0.5394 0.1550 0.026 Uiso 1 calc R
H13B H 0.6964 0.5477 0.2155 0.026 Uiso 1 calc R
C40 C 0.6233(3) 0.0909(2) -0.02812(14) 0.0285(9) Uani 1 d .
H40 H 0.5699 0.1102 -0.0516 0.034 Uiso 1 calc R
C41 C 0.6621(3) 0.0078(2) -0.02113(14) 0.0336(9) Uani 1 d .
H41 H 0.6354 -0.0305 -0.0395 0.040 Uiso 1 calc R
C23 C 0.8185(3) 0.0748(2) 0.33515(14) 0.0348(9) Uani 1 d .
H23A H 0.8438 0.0178 0.3488 0.042 Uiso 1 calc R
H23B H 0.7595 0.0986 0.3554 0.042 Uiso 1 calc R
S7 S 0.96978(6) 0.90147(5) 0.16733(3) 0.01918(19) Uani 1 d .
S8 S 1.15946(6) 0.88721(5) 0.12629(3) 0.02121(19) Uani 1 d .
F19 F 0.81638(15) 0.84904(14) 0.13671(9) 0.0443(6) Uani 1 d .
F24 F 1.12089(15) 1.02932(12) 0.16852(9) 0.0408(6) Uani 1 d .
O17 O 1.11934(17) 0.92265(15) 0.07815(9) 0.0285(6) Uani 1 d .
O16 O 0.93770(16) 0.97583(14) 0.13637(9) 0.0262(6) Uani 1 d .
O18 O 1.24653(16) 0.82313(15) 0.12637(9) 0.0283(6) Uani 1 d .
F23 F 1.24263(16) 0.94285(14) 0.20345(9) 0.0431(6) Uani 1 d .
F20 F 0.94242(17) 0.82157(16) 0.08685(10) 0.0554(7) Uani 1 d .
F22 F 1.26144(17) 1.00197(15) 0.13047(9) 0.0519(7) Uani 1 d .
O15 O 0.93638(17) 0.89870(15) 0.21868(9) 0.0288(6) Uani 1 d .
N12 N 1.08382(19) 0.86117(16) 0.16584(10) 0.0205(6) Uani 1 d .
F21 F 0.94115(19) 0.75315(14) 0.15869(12) 0.0663(8) Uani 1 d .
C93 C 0.9151(3) 0.8260(2) 0.13567(17) 0.0339(10) Uani 1 d .
C94 C 1.1986(3) 0.9699(2) 0.15887(15) 0.0294(9) Uani 1 d .
S5 S 0.31001(6) 0.25781(5) 0.03073(3) 0.02205(19) Uani 1 d .
S6 S 0.29294(6) 0.42794(5) 0.03237(3) 0.02182(19) Uani 1 d .
F14 F 0.31212(16) 0.51969(13) 0.10818(8) 0.0380(5) Uani 1 d .
F13 F 0.17939(15) 0.47053(13) 0.11181(8) 0.0368(5) Uani 1 d .
F15 F 0.32146(16) 0.39264(13) 0.13148(8) 0.0361(5) Uani 1 d .
F17 F 0.37603(17) 0.29974(14) -0.05858(8) 0.0411(6) Uani 1 d .
O12 O 0.40789(17) 0.24328(15) 0.05261(9) 0.0320(6) Uani 1 d .
O14 O 0.39736(16) 0.41740(15) 0.02432(9) 0.0302(6) Uani 1 d .
F16 F 0.24342(17) 0.25161(13) -0.06266(8) 0.0409(6) Uani 1 d .
F18 F 0.38317(18) 0.17024(13) -0.04566(9) 0.0483(6) Uani 1 d .
N11 N 0.24783(19) 0.34869(16) 0.03101(11) 0.0215(6) Uani 1 d .
O11 O 0.24718(18) 0.20258(14) 0.04506(9) 0.0314(6) Uani 1 d .
O13 O 0.22778(17) 0.49381(14) 0.00503(9) 0.0300(6) Uani 1 d .
C91 C 0.3288(3) 0.2444(2) -0.03769(14) 0.0300(9) Uani 1 d .
C92 C 0.2755(3) 0.4533(2) 0.09955(14) 0.0276(8) Uani 1 d .
C21 C 0.8621(3) 0.2116(2) 0.31938(13) 0.0268(8) Uani 1 d .
H21A H 0.9155 0.2424 0.3225 0.032 Uiso 1 calc R
H21B H 0.8044 0.2393 0.3392 0.032 Uiso 1 calc R
C36 C 0.6430(2) 0.36162(19) 0.03479(12) 0.0189(7) Uani 1 d .
H36A H 0.5794 0.3855 0.0169 0.023 Uiso 1 calc R
H36B H 0.6866 0.4016 0.0307 0.023 Uiso 1 calc R
O2 O 0.46677(15) 0.64075(13) 0.40961(8) 0.0175(5) Uani 1 d D
H2 H 0.4915(16) 0.6250(18) 0.3802(5) 0.026 Uiso 1 d DR
O1 O 0.92058(16) 0.13536(13) 0.09038(9) 0.0222(5) Uani 1 d D
H1 H 0.9263(17) 0.0933(12) 0.1131(8) 0.033 Uiso 1 d DR
C44 C 0.5363(2) 0.6083(2) 0.45084(13) 0.0213(8) Uani 1 d D
H44A H 0.5623 0.5497 0.4468 0.032 Uiso 1 calc GR
H44B H 0.5025 0.6160 0.4839 0.032 Uiso 1 calc GR
H44C H 0.5913 0.6372 0.4498 0.032 Uiso 1 calc GR
C1 C 0.9940(3) 0.1102(2) 0.04988(14) 0.0318(9) Uani 1 d D
H1A H 0.9657 0.1326 0.0164 0.048 Uiso 1 calc GR
H1B H 1.0112 0.0503 0.0498 0.048 Uiso 1 calc GR
H1C H 1.0538 0.1312 0.0566 0.048 Uiso 1 calc GR

loop_
_atom_site_aniso_label
_atom_site_aniso_U_11
_atom_site_aniso_U_22
_atom_site_aniso_U_33
_atom_site_aniso_U_23
_atom_site_aniso_U_13
_atom_site_aniso_U_12
Zn2 0.01307(18) 0.01234(19) 0.0146(2) -0.00135(15) -0.00011(14) -0.00146(14)
Zn1 0.01371(18) 0.0149(2) 0.0159(2) -0.00105(15) -0.00059(15) -0.00371(15)
P1 0.0144(4) 0.0157(4) 0.0156(5) -0.0011(3) -0.0002(3) -0.0043(3)
S1 0.0198(4) 0.0131(4) 0.0233(5) 0.0013(3) -0.0017(3) -0.0044(3)
S2 0.0208(4) 0.0136(4) 0.0220(5) -0.0020(3) 0.0041(3) -0.0051(3)
P3 0.0170(4) 0.0163(4) 0.0159(5) -0.0023(4) 0.0010(3) -0.0043(3)
S4 0.0245(5) 0.0169(4) 0.0274(5) -0.0006(4) 0.0017(4) -0.0009(4)
S3 0.0209(4) 0.0236(5) 0.0181(5) -0.0054(4) 0.0030(3) -0.0064(4)
P4 0.0157(4) 0.0155(4) 0.0150(5) -0.0021(3) -0.0005(3) -0.0030(3)
P2 0.0171(4) 0.0160(4) 0.0172(5) -0.0009(4) -0.0022(3) -0.0051(3)
F10 0.0230(11) 0.0337(12) 0.0371(13) -0.0081(10) 0.0025(9) 0.0007(9)
F5 0.0524(14) 0.0251(12) 0.0281(12) 0.0014(9) 0.0054(10) -0.0225(10)
F6 0.0390(14) 0.0375(14) 0.0538(16) 0.0167(11) -0.0143(11) -0.0041(11)
O7 0.0254(13) 0.0202(13) 0.0231(14) -0.0018(10) 0.0003(10) -0.0066(10)
F12 0.0358(13) 0.0681(17) 0.0224(13) -0.0053(11) 0.0003(10) -0.0212(11)
N6 0.0123(13) 0.0124(14) 0.0153(15) 0.0008(11) 0.0008(11) -0.0040(11)
O6 0.0182(12) 0.0205(13) 0.0372(15) -0.0026(11) 0.0010(10) -0.0072(10)
F8 0.0295(12) 0.0465(14) 0.0305(13) -0.0095(11) -0.0093(9) -0.0064(10)
O4 0.0279(13) 0.0174(12) 0.0289(14) -0.0053(10) 0.0062(11) -0.0053(10)
N4 0.0148(13) 0.0114(14) 0.0164(15) -0.0013(11) -0.0006(11) -0.0004(11)
O3 0.0242(13) 0.0219(13) 0.0406(16) 0.0024(11) -0.0090(11) -0.0108(10)
O5 0.0384(15) 0.0155(12) 0.0256(14) -0.0059(10) 0.0096(11) -0.0065(11)
O10 0.0267(14) 0.0215(14) 0.0526(18) -0.0095(12) 0.0074(12) 0.0019(11)
N7 0.0170(14) 0.0155(14) 0.0149(15) -0.0026(11) -0.0020(11) -0.0022(11)
O9 0.0396(15) 0.0270(14) 0.0266(15) 0.0108(11) 0.0002(11) -0.0046(12)
F4 0.0799(17) 0.0272(12) 0.0223(12) -0.0051(10) 0.0017(11) -0.0224(12)
O8 0.0372(15) 0.0374(15) 0.0193(14) -0.0149(11) 0.0084(11) -0.0187(12)
N5 0.0162(14) 0.0126(14) 0.0156(15) -0.0019(11) 0.0012(11) 0.0004(11)
N2 0.0140(13) 0.0197(15) 0.0142(15) -0.0013(12) -0.0004(11) -0.0063(11)
N8 0.0146(13) 0.0120(14) 0.0170(15) 0.0012(11) -0.0007(11) -0.0027(11)
C14 0.0111(15) 0.0109(16) 0.0231(19) -0.0023(13) -0.0018(13) -0.0016(12)
F1 0.0559(15) 0.0251(13) 0.0487(15) 0.0132(11) -0.0126(12) -0.0006(11)
F3 0.0582(16) 0.0543(16) 0.0311(14) 0.0096(11) 0.0112(12) -0.0136(12)
F11 0.0402(13) 0.0291(13) 0.0694(18) -0.0104(12) 0.0019(12) -0.0148(10)
N1 0.0255(16) 0.0231(16) 0.0167(16) 0.0005(12) -0.0022(12) -0.0102(12)
N3 0.0131(13) 0.0197(15) 0.0177(15) -0.0018(12) 0.0008(11) -0.0059(11)
C31 0.0130(16) 0.0193(17) 0.0158(18) -0.0025(14) -0.0011(13) -0.0072(13)
F7 0.0323(13) 0.115(2) 0.0427(15) -0.0256(15) 0.0136(11) -0.0362(14)
C75 0.0172(16) 0.0180(17) 0.0145(18) 0.0000(14) 0.0000(13) -0.0095(13)
C70 0.0226(18) 0.0219(19) 0.0179(19) -0.0056(15) -0.0002(14) -0.0034(14)
N9 0.0183(15) 0.0149(15) 0.0332(18) -0.0004(13) 0.0059(12) -0.0050(12)
F2 0.0614(16) 0.0570(16) 0.0394(15) 0.0142(12) -0.0263(12) -0.0314(13)
C81 0.0159(16) 0.0149(17) 0.0210(19) -0.0016(14) 0.0057(14) -0.0055(13)
C15 0.0158(17) 0.0209(18) 0.023(2) -0.0021(15) 0.0000(14) -0.0055(14)
C79 0.0147(16) 0.0126(16) 0.0177(18) -0.0011(13) 0.0006(13) -0.0048(13)
C82 0.0175(17) 0.0179(17) 0.0141(18) -0.0011(14) -0.0019(13) -0.0031(13)
C18 0.0143(16) 0.0136(16) 0.0156(18) -0.0031(13) -0.0002(13) 0.0000(13)
N10 0.0230(15) 0.0193(15) 0.0184(16) -0.0029(12) 0.0028(12) -0.0028(12)
C3 0.0208(18) 0.027(2) 0.0190(19) -0.0035(15) -0.0026(14) -0.0043(15)
C10 0.0165(16) 0.0197(18) 0.0171(18) -0.0016(14) 0.0010(13) -0.0052(13)
C62 0.0232(18) 0.0190(18) 0.0122(18) -0.0042(14) 0.0005(14) -0.0039(14)
C35 0.0139(16) 0.0128(16) 0.0198(19) 0.0024(14) -0.0031(13) -0.0041(13)
C9 0.0162(17) 0.0204(18) 0.0219(19) 0.0013(14) 0.0027(14) -0.0053(14)
C32 0.0195(17) 0.0220(18) 0.0158(18) -0.0016(14) -0.0011(14) -0.0082(14)
C8 0.0172(16) 0.0151(17) 0.0149(18) -0.0026(13) -0.0008(13) -0.0035(13)
C37 0.0187(17) 0.0226(18) 0.0123(17) -0.0017(14) 0.0019(13) -0.0038(14)
C85 0.0186(17) 0.0167(17) 0.0181(18) -0.0048(14) -0.0028(14) -0.0018(13)
C80 0.0199(17) 0.0136(17) 0.0171(18) -0.0006(13) 0.0031(13) -0.0030(13)
C46 0.0234(18) 0.0152(17) 0.025(2) -0.0031(15) 0.0008(15) -0.0032(14)
C57 0.0189(17) 0.0106(16) 0.0207(19) -0.0002(14) 0.0000(14) -0.0011(13)
C39 0.0218(18) 0.031(2) 0.0151(18) -0.0002(15) -0.0012(14) -0.0142(15)
C68 0.0229(18) 0.0209(18) 0.0200(19) -0.0017(15) -0.0037(14) -0.0094(14)
C61 0.0177(16) 0.0120(16) 0.0165(18) 0.0006(13) -0.0036(13) 0.0020(13)
C19 0.0189(17) 0.0171(17) 0.0195(19) -0.0011(14) -0.0011(14) -0.0050(14)
C54 0.0237(18) 0.0192(18) 0.024(2) 0.0004(15) -0.0057(15) 0.0003(14)
C43 0.036(2) 0.0198(19) 0.019(2) 0.0017(15) -0.0019(16) -0.0088(16)
C88 0.035(2) 0.0165(18) 0.026(2) -0.0008(16) 0.0024(16) -0.0092(16)
C74 0.0178(17) 0.0212(18) 0.0201(19) -0.0045(15) 0.0017(14) -0.0051(14)
C86 0.0182(17) 0.0195(18) 0.0193(19) -0.0028(14) -0.0035(14) -0.0033(14)
C64 0.0267(19) 0.0221(19) 0.021(2) 0.0033(15) 0.0010(15) -0.0078(15)
C45 0.0178(17) 0.0192(18) 0.0195(19) -0.0039(14) 0.0025(14) -0.0037(14)
C55 0.0200(18) 0.0214(19) 0.023(2) -0.0037(15) -0.0022(14) -0.0030(14)
C34 0.0155(16) 0.0169(18) 0.025(2) 0.0000(15) -0.0028(14) -0.0024(13)
F9 0.0326(14) 0.0284(14) 0.149(3) -0.0209(16) -0.0269(15) 0.0075(11)
C11 0.0192(17) 0.0203(18) 0.023(2) -0.0030(15) 0.0023(14) -0.0051(14)
C38 0.0175(17) 0.031(2) 0.0181(19) 0.0010(15) -0.0069(14) -0.0090(15)
C17 0.0189(17) 0.0219(18) 0.0143(18) -0.0005(14) 0.0039(14) -0.0017(14)
C65 0.0261(19) 0.0194(19) 0.030(2) 0.0044(15) 0.0029(15) -0.0092(15)
C63 0.0195(17) 0.0145(17) 0.0214(19) -0.0040(14) -0.0011(14) -0.0033(13)
C12 0.0179(17) 0.0192(18) 0.023(2) -0.0025(15) 0.0020(14) 0.0008(14)
C87 0.037(2) 0.027(2) 0.032(2) 0.0038(17) -0.0049(18) -0.0127(17)
C58 0.0158(17) 0.0230(19) 0.0202(19) -0.0029(15) -0.0011(14) -0.0045(14)
C7 0.0216(18) 0.0164(18) 0.029(2) -0.0033(15) -0.0018(15) -0.0035(14)
C2 0.0143(16) 0.0173(17) 0.0208(19) -0.0005(14) -0.0016(13) -0.0039(13)
C30 0.0210(18) 0.0152(18) 0.033(2) -0.0010(15) -0.0054(15) -0.0046(14)
C28 0.034(2) 0.023(2) 0.027(2) -0.0037(16) -0.0060(16) -0.0111(16)
C53 0.0284(19) 0.0208(19) 0.028(2) 0.0006(15) -0.0065(16) -0.0094(15)
C60 0.0244(18) 0.0216(18) 0.0112(18) -0.0023(14) 0.0001(14) -0.0028(14)
C6 0.0171(18) 0.027(2) 0.038(2) -0.0021(17) -0.0054(16) -0.0006(15)
C51 0.0184(17) 0.0154(17) 0.0150(18) 0.0000(13) 0.0032(13) -0.0032(13)
C56 0.0173(17) 0.0206(18) 0.0195(19) -0.0011(14) -0.0011(14) -0.0050(14)
C90 0.029(2) 0.024(2) 0.027(2) -0.0070(16) 0.0040(16) -0.0056(16)
C16 0.0166(17) 0.028(2) 0.023(2) 0.0001(15) 0.0082(14) -0.0080(14)
C5 0.0252(19) 0.031(2) 0.031(2) 0.0032(17) -0.0111(16) -0.0069(16)
C24 0.040(2) 0.025(2) 0.0169(19) 0.0041(15) -0.0068(16) -0.0127(17)
C52 0.0193(17) 0.0202(18) 0.027(2) -0.0021(15) -0.0010(15) -0.0047(14)
C33 0.0171(17) 0.0226(19) 0.021(2) -0.0054(15) 0.0017(14) -0.0025(14)
C50 0.0223(18) 0.031(2) 0.023(2) 0.0017(16) 0.0029(15) -0.0040(15)
C84 0.0274(19) 0.0163(18) 0.025(2) 0.0008(15) 0.0006(15) -0.0084(15)
C59 0.0237(19) 0.030(2) 0.022(2) -0.0081(16) -0.0061(15) -0.0083(15)
C83 0.0193(17) 0.0211(18) 0.0202(19) -0.0013(15) 0.0066(14) -0.0034(14)
C77 0.0194(17) 0.0186(18) 0.021(2) 0.0001(14) -0.0059(14) -0.0022(14)
C73 0.0221(18) 0.031(2) 0.022(2) 0.0006(16) 0.0005(15) -0.0093(15)
C25 0.0197(17) 0.0186(18) 0.0180(18) 0.0035(14) -0.0013(14) -0.0076(14)
C49 0.028(2) 0.036(2) 0.035(2) 0.0007(18) 0.0115(17) -0.0076(17)
C69 0.0135(16) 0.0233(18) 0.0136(18) -0.0009(14) -0.0022(13) -0.0034(13)
C42 0.049(2) 0.020(2) 0.028(2) 0.0005(16) 0.0009(18) -0.0171(17)
C20 0.0259(19) 0.0235(19) 0.024(2) 0.0011(15) -0.0055(15) -0.0106(15)
C76 0.0221(17) 0.0149(17) 0.0180(18) -0.0011(14) -0.0038(14) -0.0054(14)
C72 0.027(2) 0.040(2) 0.024(2) -0.0035(17) 0.0099(16) -0.0087(17)
C66 0.0195(18) 0.0209(19) 0.039(2) -0.0061(16) -0.0009(16) -0.0065(14)
C22 0.040(2) 0.034(2) 0.026(2) -0.0010(17) -0.0134(17) -0.0050(18)
C48 0.0225(19) 0.033(2) 0.039(2) -0.0076(18) 0.0095(17) -0.0029(16)
C29 0.0175(17) 0.029(2) 0.029(2) 0.0010(16) -0.0040(15) -0.0053(15)
C67 0.0243(19) 0.0236(19) 0.029(2) -0.0065(16) -0.0064(15) -0.0084(15)
C26 0.0246(19) 0.0217(19) 0.026(2) 0.0006(15) -0.0013(15) -0.0060(15)
C4 0.0267(19) 0.035(2) 0.020(2) 0.0003(16) -0.0098(15) -0.0078(16)
C78 0.0196(17) 0.0174(18) 0.0214(19) -0.0033(14) -0.0010(14) -0.0012(14)
C27 0.0248(19) 0.0210(19) 0.042(2) 0.0028(17) -0.0023(17) -0.0078(15)
C71 0.029(2) 0.029(2) 0.023(2) -0.0082(16) 0.0068(16) -0.0018(16)
C89 0.026(2) 0.027(2) 0.043(3) -0.0158(19) 0.0027(18) -0.0040(16)
C47 0.0162(17) 0.025(2) 0.037(2) -0.0034(17) 0.0012(15) -0.0011(15)
C13 0.0193(17) 0.0225(19) 0.021(2) -0.0004(15) 0.0049(14) -0.0020(14)
C40 0.031(2) 0.036(2) 0.023(2) -0.0016(17) -0.0008(16) -0.0174(17)
C41 0.048(2) 0.034(2) 0.026(2) -0.0033(18) -0.0043(18) -0.0252(19)
C23 0.053(3) 0.031(2) 0.022(2) 0.0060(17) -0.0116(18) -0.0133(19)
S7 0.0201(4) 0.0173(4) 0.0201(5) -0.0013(3) -0.0022(3) -0.0040(3)
S8 0.0200(4) 0.0220(5) 0.0205(5) -0.0037(4) -0.0008(3) -0.0013(3)
F19 0.0231(12) 0.0450(14) 0.0668(17) -0.0256(12) -0.0067(11) -0.0065(10)
F24 0.0339(12) 0.0235(12) 0.0647(16) -0.0143(11) 0.0028(11) -0.0025(10)
O17 0.0248(13) 0.0364(15) 0.0222(14) 0.0020(11) -0.0020(10) -0.0028(11)
O16 0.0237(13) 0.0189(13) 0.0328(15) 0.0046(11) -0.0030(11) 0.0010(10)
O18 0.0199(13) 0.0322(15) 0.0291(15) -0.0098(11) -0.0034(10) 0.0044(11)
F23 0.0474(14) 0.0423(14) 0.0391(14) -0.0155(11) -0.0147(11) -0.0048(11)
F20 0.0400(14) 0.0747(19) 0.0545(17) -0.0457(14) -0.0024(12) -0.0088(13)
F22 0.0499(15) 0.0589(17) 0.0593(17) -0.0157(13) 0.0203(13) -0.0365(13)
O15 0.0271(13) 0.0429(16) 0.0183(14) -0.0007(11) 0.0032(10) -0.0121(12)
N12 0.0205(15) 0.0181(15) 0.0210(16) 0.0039(12) -0.0036(12) -0.0007(12)
F21 0.0585(17) 0.0208(13) 0.123(3) -0.0013(14) -0.0265(16) -0.0156(12)
C93 0.025(2) 0.028(2) 0.049(3) -0.014(2) -0.0067(18) -0.0039(16)
C94 0.025(2) 0.031(2) 0.033(2) -0.0072(18) 0.0052(17) -0.0076(17)
S5 0.0198(4) 0.0223(5) 0.0225(5) 0.0009(4) 0.0039(4) -0.0014(4)
S6 0.0177(4) 0.0227(5) 0.0269(5) -0.0022(4) 0.0013(4) -0.0084(3)
F14 0.0491(14) 0.0330(13) 0.0394(14) -0.0097(10) 0.0016(11) -0.0238(11)
F13 0.0313(12) 0.0405(13) 0.0417(14) -0.0134(11) 0.0142(10) -0.0119(10)
F15 0.0429(13) 0.0370(13) 0.0311(13) 0.0020(10) -0.0034(10) -0.0150(10)
F17 0.0571(15) 0.0442(14) 0.0255(13) 0.0007(10) 0.0114(11) -0.0193(12)
O12 0.0210(13) 0.0400(16) 0.0307(15) 0.0109(12) -0.0016(11) 0.0001(11)
O14 0.0176(12) 0.0405(16) 0.0365(16) -0.0027(12) 0.0059(11) -0.0149(11)
F16 0.0514(15) 0.0388(14) 0.0331(13) -0.0075(11) -0.0109(11) -0.0094(11)
F18 0.0570(15) 0.0327(13) 0.0481(15) -0.0117(11) 0.0180(12) 0.0086(11)
N11 0.0159(14) 0.0187(15) 0.0307(18) -0.0062(13) 0.0003(12) -0.0047(12)
O11 0.0367(15) 0.0239(14) 0.0355(16) -0.0001(11) 0.0121(12) -0.0109(11)
O13 0.0287(14) 0.0240(14) 0.0372(16) 0.0027(11) -0.0047(11) -0.0062(11)
C91 0.040(2) 0.024(2) 0.026(2) -0.0054(17) 0.0079(18) -0.0059(17)
C92 0.029(2) 0.024(2) 0.033(2) -0.0038(17) 0.0011(17) -0.0129(16)
C21 0.032(2) 0.028(2) 0.023(2) -0.0032(16) -0.0089(16) -0.0106(16)
C36 0.0147(16) 0.0205(18) 0.0188(19) 0.0011(14) -0.0018(13) 0.0017(13)
O2 0.0170(11) 0.0209(12) 0.0131(12) -0.0022(10) -0.0009(9) -0.0002(9)
O1 0.0214(12) 0.0187(13) 0.0260(14) 0.0024(10) -0.0020(10) -0.0040(10)
C44 0.0185(17) 0.0207(18) 0.022(2) 0.0013(15) -0.0060(14) 0.0001(14)
C1 0.027(2) 0.034(2) 0.032(2) -0.0008(18) 0.0041(17) -0.0002(17)

loop_
_atom_type_symbol
_atom_type_description
_atom_type_scat_dispersion_real
_atom_type_scat_dispersion_imag
_atom_type_scat_source
C C 0.0033 0.0016 'International Tables Vol C Tables 4.2.6.8 and 6.1.1.4'
H H 0.0000 0.0000 'International Tables Vol C Tables 4.2.6.8 and 6.1.1.4'
F F 0.0171 0.0103 'International Tables Vol C Tables 4.2.6.8 and 6.1.1.4'
N N 0.0061 0.0033 'International Tables Vol C Tables 4.2.6.8 and 6.1.1.4'
O O 0.0106 0.0060 'International Tables Vol C Tables 4.2.6.8 and 6.1.1.4'
P P 0.1023 0.0942 'International Tables Vol C Tables 4.2.6.8 and 6.1.1.4'
S S 0.1246 0.1234 'International Tables Vol C Tables 4.2.6.8 and 6.1.1.4'
Zn Zn 0.2839 1.4301 'International Tables Vol C Tables 4.2.6.8 and 6.1.1.4'

loop_
_geom_angle_atom_site_label_1
_geom_angle_atom_site_label_2
_geom_angle_atom_site_label_3
_geom_angle
N6 Zn2 N7 108.15(10)
N6 Zn2 N5 108.74(10)
N6 Zn2 N8 79.03(10)
N7 Zn2 N5 128.78(10)
N7 Zn2 N8 77.71(9)
N5 Zn2 N8 75.82(9)
O2 Zn2 N6 135.21(9)
O2 Zn2 N7 88.89(9)
O2 Zn2 N5 89.16(9)
O2 Zn2 N8 145.75(9)
N4 Zn1 N3 74.35(9)
N2 Zn1 N4 104.50(10)
N2 Zn1 N1 113.33(10)
N2 Zn1 N3 79.53(10)
N2 Zn1 O1 134.31(10)
N1 Zn1 N4 127.41(10)
N1 Zn1 N3 78.04(10)
O1 Zn1 N4 86.66(9)
O1 Zn1 N1 91.62(10)
O1 Zn1 N3 145.14(9)
C14 P1 C8 94.86(14)
C14 P1 C2 102.25(14)
C2 P1 C8 106.03(14)
O4 S1 N9 116.48(14)
O4 S1 C87 104.05(16)
O3 S1 O4 118.69(15)
O3 S1 N9 108.39(14)
O3 S1 C87 104.14(16)
N9 S1 C87 102.96(16)
O6 S2 N9 116.93(14)
O6 S2 C88 104.22(15)
O5 S2 O6 118.39(15)
O5 S2 N9 109.28(14)
O5 S2 C88 103.99(15)
N9 S2 C88 101.52(16)
C57 P3 C45 103.35(15)
C57 P3 C51 101.28(14)
C45 P3 C51 101.66(14)
O10 S4 O9 119.01(15)
O10 S4 N10 116.21(15)
O10 S4 C90 104.38(16)
O9 S4 N10 107.68(15)
O9 S4 C90 103.83(16)
N10 S4 C90 103.77(15)
O7 S3 N10 107.68(14)
O7 S3 C89 102.55(15)
O8 S3 O7 119.17(15)
O8 S3 N10 116.21(15)
O8 S3 C89 105.08(16)
N10 S3 C89 104.08(17)
C75 P4 C63 101.81(14)
C69 P4 C75 102.93(14)
C69 P4 C63 103.73(14)
C31 P2 C19 103.68(14)
C31 P2 C25 100.96(14)
C19 P2 C25 102.92(14)
C75 N6 Zn2 124.7(2)
C79 N6 Zn2 114.7(2)
C79 N6 C75 120.3(3)
C14 N4 Zn1 124.2(2)
C18 N4 Zn1 113.0(2)
C18 N4 C14 120.1(3)
C82 N7 Zn2 116.4(2)
C82 N7 C86 118.6(3)
C86 N7 Zn2 124.5(2)
C57 N5 Zn2 127.0(2)
C61 N5 Zn2 111.9(2)
C61 N5 C57 119.3(3)
C31 N2 Zn1 123.1(2)
C35 N2 Zn1 115.3(2)
C35 N2 C31 121.1(3)
C81 N8 Zn2 109.04(18)
C81 N8 C80 111.9(2)
C62 N8 Zn2 104.81(18)
C62 N8 C81 113.3(2)
C62 N8 C80 112.8(2)
C80 N8 Zn2 104.20(18)
N4 C14 P1 111.9(2)
N4 C14 C15 120.2(3)
C15 C14 P1 127.4(2)
C39 N1 Zn1 116.3(2)
C43 N1 Zn1 125.7(2)
C43 N1 C39 118.0(3)
C37 N3 Zn1 104.61(18)
C37 N3 C36 113.5(2)
C38 N3 Zn1 107.23(19)
C38 N3 C37 112.6(2)
C38 N3 C36 113.4(2)
C36 N3 Zn1 104.53(18)
N2 C31 P2 110.9(2)
N2 C31 C32 119.8(3)
C32 C31 P2 129.3(2)
N6 C75 P4 111.5(2)
N6 C75 C76 120.7(3)
C76 C75 P4 127.7(2)
C71 C70 C69 111.5(3)
S2 N9 S1 124.50(17)
N8 C81 C82 111.5(2)
C14 C15 C16 119.6(3)
N6 C79 C80 117.1(3)
N6 C79 C78 121.0(3)
C78 C79 C80 121.8(3)
N7 C82 C81 117.6(3)
N7 C82 C83 121.9(3)
C83 C82 C81 120.5(3)
N4 C18 C37 115.5(3)
N4 C18 C17 121.9(3)
C17 C18 C37 122.5(3)
S3 N10 S4 124.82(17)
C2 C3 C4 111.7(3)
C8 C10 C11 111.2(3)
N8 C62 C61 111.0(3)
N2 C35 C34 120.5(3)
N2 C35 C36 117.3(3)
C34 C35 C36 122.0(3)
C8 C9 C13 111.1(3)
C33 C32 C31 119.6(3)
C10 C8 P1 116.9(2)
C10 C8 C9 110.5(3)
C9 C8 P1 111.9(2)
N3 C37 C18 110.0(3)
C86 C85 C84 118.9(3)
N8 C80 C79 110.4(2)
C45 C46 C47 111.6(3)
N5 C57 P3 114.1(2)
N5 C57 C58 120.0(3)
C58 C57 P3 125.9(2)
N1 C39 C38 116.6(3)
N1 C39 C40 121.3(3)
C40 C39 C38 122.1(3)
C67 C68 C63 110.0(3)
N5 C61 C62 116.8(3)
N5 C61 C60 122.2(3)
C60 C61 C62 120.9(3)
C24 C19 P2 109.6(2)
C20 C19 P2 109.6(2)
C20 C19 C24 110.8(3)
C55 C54 C53 110.5(3)
N1 C43 C42 123.5(3)
F5 C88 S2 110.3(2)
F5 C88 F6 107.4(3)
F5 C88 F4 108.2(3)
F6 C88 S2 111.5(2)
F4 C88 S2 111.4(2)
F4 C88 F6 107.9(3)
C73 C74 C69 112.6(3)
N7 C86 C85 122.3(3)
C65 C64 C63 111.5(3)
C46 C45 P3 110.4(2)
C50 C45 P3 109.4(2)
C50 C45 C46 110.0(3)
C54 C55 C56 111.0(3)
C33 C34 C35 119.1(3)
C12 C11 C10 111.8(3)
N3 C38 C39 112.2(3)
C18 C17 C16 118.1(3)
C66 C65 C64 111.9(3)
C68 C63 P4 118.2(2)
C64 C63 P4 111.3(2)
C64 C63 C68 109.7(3)
C11 C12 C13 111.4(3)
F1 C87 S1 109.4(3)
F3 C87 S1 112.1(3)
F3 C87 F1 108.0(3)
F3 C87 F2 108.2(3)
F2 C87 S1 111.5(2)
F2 C87 F1 107.5(3)
C59 C58 C57 119.9(3)
C6 C7 C2 111.0(3)
C3 C2 P1 111.9(2)
C3 C2 C7 110.3(3)
C7 C2 P1 107.5(2)
C29 C30 C25 111.2(3)
C29 C28 C27 110.4(3)
C52 C53 C54 111.4(3)
C59 C60 C61 118.5(3)
C5 C6 C7 111.7(3)
C56 C51 P3 111.0(2)
C56 C51 C52 110.5(3)
C52 C51 P3 117.9(2)
C55 C56 C51 111.5(3)
F10 C90 S4 111.2(2)
F10 C90 F11 108.4(3)
F12 C90 S4 111.7(2)
F12 C90 F10 108.0(3)
F12 C90 F11 108.1(3)
F11 C90 S4 109.3(2)
C15 C16 C17 119.7(3)
C6 C5 C4 111.2(3)
C23 C24 C19 111.7(3)
C53 C52 C51 111.2(3)
C32 C33 C34 119.8(3)
C49 C50 C45 111.6(3)
C83 C84 C85 119.0(3)
C60 C59 C58 119.7(3)
C84 C83 C82 119.3(3)
C76 C77 C78 120.0(3)
C72 C73 C74 110.7(3)
C30 C25 P2 114.2(2)
C26 C25 P2 108.5(2)
C26 C25 C30 110.0(3)
C50 C49 C48 111.3(3)
C70 C69 P4 109.3(2)
C74 C69 P4 109.1(2)
C74 C69 C70 110.4(3)
C43 C42 C41 118.3(3)
C19 C20 C21 112.0(3)
C75 C76 C77 119.2(3)
C73 C72 C71 111.6(3)
C65 C66 C67 111.7(3)
C21 C22 C23 110.2(3)
C47 C48 C49 111.5(3)
C28 C29 C30 111.5(3)
C66 C67 C68 111.5(3)
C25 C26 C27 112.2(3)
C5 C4 C3 110.9(3)
C77 C78 C79 118.7(3)
C28 C27 C26 111.0(3)
C72 C71 C70 111.3(3)
F8 C89 S3 111.2(2)
F8 C89 F7 107.1(3)
F7 C89 S3 109.3(3)
F9 C89 S3 111.9(3)
F9 C89 F8 107.6(3)
F9 C89 F7 109.5(3)
C48 C47 C46 111.3(3)
C12 C13 C9 110.6(3)
C41 C40 C39 120.1(3)
C40 C41 C42 118.8(3)
C24 C23 C22 111.8(3)
O16 S7 N12 116.33(14)
O16 S7 C93 104.26(17)
O15 S7 O16 118.32(15)
O15 S7 N12 109.31(14)
O15 S7 C93 104.61(18)
N12 S7 C93 101.71(16)
O17 S8 O18 118.18(14)
O17 S8 N12 116.37(14)
O17 S8 C94 105.66(16)
O18 S8 N12 108.45(15)
O18 S8 C94 104.31(15)
N12 S8 C94 101.75(16)
S8 N12 S7 124.75(17)
F19 C93 S7 109.2(2)
F20 C93 S7 110.7(3)
F20 C93 F19 108.0(3)
F21 C93 S7 111.5(3)
F21 C93 F19 108.5(3)
F21 C93 F20 109.0(3)
F24 C94 S8 110.9(2)
F23 C94 S8 111.2(3)
F23 C94 F24 107.4(3)
F22 C94 S8 110.9(3)
F22 C94 F24 108.3(3)
F22 C94 F23 108.0(3)
O12 S5 N11 116.30(15)
O12 S5 C91 105.04(16)
N11 S5 C91 101.79(16)
O11 S5 O12 118.61(16)
O11 S5 N11 109.10(14)
O11 S5 C91 103.61(16)
O14 S6 N11 116.82(15)
O14 S6 C92 104.83(16)
N11 S6 C92 101.63(15)
O13 S6 O14 118.63(15)
O13 S6 N11 108.68(15)
O13 S6 C92 103.80(16)
S6 N11 S5 125.30(17)
F17 C91 S5 111.1(3)
F16 C91 S5 111.6(2)
F16 C91 F17 108.0(3)
F16 C91 F18 107.5(3)
F18 C91 S5 110.6(3)
F18 C91 F17 107.8(3)
F14 C92 S6 109.9(2)
F13 C92 S6 111.5(2)
F13 C92 F14 107.4(3)
F15 C92 S6 112.1(2)
F15 C92 F14 107.7(3)
F15 C92 F13 108.0(3)
C22 C21 C20 111.0(3)
N3 C36 C35 111.8(3)
C44 O2 Zn2 122.84(18)
C1 O1 Zn1 120.92(19)

loop_
_geom_bond_atom_site_label_1
_geom_bond_atom_site_label_2
_geom_bond_distance
Zn2 N6 2.040(2)
Zn2 N7 2.106(3)
Zn2 N5 2.160(3)
Zn2 N8 2.202(2)
Zn2 O2 2.034(2)
Zn1 N4 2.112(3)
Zn1 N2 2.025(2)
Zn1 N1 2.093(3)
Zn1 N3 2.216(3)
Zn1 O1 2.074(2)
P1 C14 1.847(3)
P1 C8 1.876(3)
P1 C2 1.854(3)
S1 O4 1.429(2)
S1 O3 1.427(2)
S1 N9 1.582(3)
S1 C87 1.826(4)
S2 O6 1.429(2)
S2 O5 1.427(2)
S2 N9 1.572(3)
S2 C88 1.826(4)
P3 C57 1.844(3)
P3 C45 1.860(3)
P3 C51 1.870(3)
S4 O10 1.426(2)
S4 O9 1.429(2)
S4 N10 1.580(3)
S4 C90 1.843(4)
S3 O7 1.436(2)
S3 O8 1.426(2)
S3 N10 1.576(3)
S3 C89 1.840(4)
P4 C75 1.854(3)
P4 C63 1.856(3)
P4 C69 1.847(3)
P2 C31 1.838(3)
P2 C19 1.861(3)
P2 C25 1.869(3)
F10 C90 1.324(4)
F5 C88 1.327(4)
F6 C88 1.336(4)
F12 C90 1.319(4)
N6 C75 1.361(4)
N6 C79 1.349(4)
F8 C89 1.317(4)
N4 C14 1.359(4)
N4 C18 1.337(4)
N7 C82 1.335(4)
N7 C86 1.355(4)
F4 C88 1.329(4)
N5 C57 1.365(4)
N5 C61 1.346(4)
N2 C31 1.363(4)
N2 C35 1.347(4)
N8 C81 1.474(4)
N8 C62 1.472(4)
N8 C80 1.475(4)
C14 C15 1.381(4)
F1 C87 1.333(4)
F3 C87 1.320(4)
F11 C90 1.324(4)
N1 C39 1.351(4)
N1 C43 1.348(4)
N3 C37 1.473(4)
N3 C38 1.464(4)
N3 C36 1.478(4)
C31 C32 1.387(4)
F7 C89 1.325(4)
C75 C76 1.382(4)
C70 C69 1.542(4)
C70 C71 1.526(5)
F2 C87 1.330(4)
C81 C82 1.511(4)
C15 C16 1.384(5)
C79 C80 1.506(4)
C79 C78 1.393(4)
C82 C83 1.387(4)
C18 C37 1.514(4)
C18 C17 1.386(4)
C3 C2 1.518(4)
C3 C4 1.534(4)
C10 C8 1.528(4)
C10 C11 1.530(4)
C62 C61 1.509(4)
C35 C34 1.390(4)
C35 C36 1.511(4)
C9 C8 1.531(4)
C9 C13 1.532(4)
C32 C33 1.385(4)
C85 C86 1.376(4)
C85 C84 1.383(4)
C46 C45 1.537(4)
C46 C47 1.537(4)
C57 C58 1.390(4)
C39 C38 1.500(5)
C39 C40 1.386(5)
C68 C63 1.537(4)
C68 C67 1.537(4)
C61 C60 1.390(4)
C19 C24 1.538(4)
C19 C20 1.528(4)
C54 C55 1.524(5)
C54 C53 1.530(5)
C43 C42 1.378(5)
C74 C73 1.526(4)
C74 C69 1.538(4)
C64 C65 1.524(5)
C64 C63 1.534(4)
C45 C50 1.533(4)
C55 C56 1.530(4)
C34 C33 1.385(4)
F9 C89 1.309(4)
C11 C12 1.518(4)
C17 C16 1.389(5)
C65 C66 1.520(5)
C12 C13 1.530(4)
C58 C59 1.383(4)
C7 C2 1.538(4)
C7 C6 1.534(4)
C30 C25 1.543(4)
C30 C29 1.532(4)
C28 C29 1.517(5)
C28 C27 1.520(5)
C53 C52 1.529(4)
C60 C59 1.371(5)
C6 C5 1.516(5)
C51 C56 1.536(4)
C51 C52 1.536(4)
C5 C4 1.532(5)
C24 C23 1.521(5)
C50 C49 1.518(5)
C84 C83 1.381(4)
C77 C76 1.386(4)
C77 C78 1.387(4)
C73 C72 1.510(5)
C25 C26 1.521(4)
C49 C48 1.524(5)
C42 C41 1.384(5)
C20 C21 1.538(5)
C72 C71 1.524(5)
C66 C67 1.521(5)
C22 C23 1.522(5)
C22 C21 1.522(5)
C48 C47 1.522(5)
C26 C27 1.527(5)
C40 C41 1.381(5)
S7 O16 1.434(2)
S7 O15 1.416(2)
S7 N12 1.575(3)
S7 C93 1.828(4)
S8 O17 1.420(2)
S8 O18 1.430(2)
S8 N12 1.575(3)
S8 C94 1.831(4)
F19 C93 1.335(4)
F24 C94 1.331(4)
F23 C94 1.325(4)
F20 C93 1.328(5)
F22 C94 1.319(4)
F21 C93 1.308(4)
S5 O12 1.433(2)
S5 N11 1.579(3)
S5 O11 1.429(2)
S5 C91 1.820(4)
S6 O14 1.429(2)
S6 N11 1.578(3)
S6 O13 1.425(2)
S6 C92 1.826(4)
F14 C92 1.340(4)
F13 C92 1.337(4)
F15 C92 1.329(4)
F17 C91 1.333(4)
F16 C91 1.325(4)
F18 C91 1.332(4)
O2 C44 1.446(4)
O1 C1 1.476(4)
